data_7059155
loop_
_publ_author_name
'Chernyshov, Dmitry'
'Vangdal, Brita'
'T\"ornroos, Karl Wilhelm'
'B\"urgi, Hans-Beat'

_publ_section_title
;
 Chemical disorder and spin crossover in a mixed ethanol--2-propanol
 solvate of FeII tris(2-picolylamine) dichloride
;
_journal_issue 6
_journal_name_full 'New Journal of Chemistry'
_journal_page_first 1277
_journal_paper_doi 10.1039/b823514g
_journal_volume 33
_journal_year 2009
_chemical_formula_moiety 'C18 H24 Fe N6, 0.744(C2 H6 O), 0.256(C3 H8 O), 2(Cl)'
_chemical_formula_sum 'C20.25 H30.5 Cl2 Fe N6 O'
_chemical_formula_weight 500.76
_chemical_name_common
;tris(2-Picolylamine)-iron(ii) chloride ethanol 2-propanol
solvate
;
_chemical_name_systematic
;
tris(2-Picolylamine)-iron(ii) chloride ethanol 2-propanol solvate
;
_space_group_IT_number 14
_space_group_name_Hall '-P 2ybc (1/2*x,y,-1/2*x+z)'
_space_group_name_H-M_alt 'P 1 21/c 1 (2*a+c,b,c)'
_symmetry_cell_setting monoclinic
_symmetry_space_group_name_Hall '-P 2ybc (1/2*x,y,-1/2*x+z)'
_symmetry_space_group_name_H-M 'P 1 21/c 1 (2*a+c,b,c)'
_atom_sites_solution_hydrogens geom
_atom_sites_solution_primary direct
_atom_sites_solution_secondary difmap
_audit_creation_method SHELXL-97
_cell_angle_alpha 90.00
_cell_angle_beta 95.540(10)
_cell_angle_gamma 90.00
_cell_formula_units_Z 8
_cell_length_a 11.3976(14)
_cell_length_b 21.667(2)
_cell_length_c 19.454(2)
_cell_measurement_reflns_used 16063
_cell_measurement_temperature 118(2)
_cell_measurement_theta_max 25.43
_cell_measurement_theta_min 2.82
_cell_volume 4781.8(9)
_computing_cell_refinement 'CrysAlis 1.171 (Oxford Diffraction, 2004)'
_computing_data_collection 'MARCCD control software (MAR, 2002)'
_computing_data_reduction 'CrysAlis 1.171 (Oxford Diffraction, 2004)'
_computing_molecular_graphics 'SHELXTL v.6.10. (Sheldrick, 2000)'
_computing_publication_material 'PLATON (Spek, 2003)'
_computing_structure_refinement 'SHELXL-97 (Sheldrick, 1997)'
_computing_structure_solution 'SHELXS-97 (Sheldrick, 1990)'
_diffrn_ambient_temperature 118(2)
_diffrn_detector_area_resol_mean '150 \mm'
_diffrn_measured_fraction_theta_full 0.992
_diffrn_measured_fraction_theta_max 0.992
_diffrn_measurement_device_type 'MAR345 Image plate'
_diffrn_measurement_method \f-scan
_diffrn_radiation_monochromator 'Si (111)'
_diffrn_radiation_source 'Beamline BM1A, SNBL, ESRF, Grenoble, France'
_diffrn_radiation_type synchrotron
_diffrn_radiation_wavelength 0.71058
_diffrn_reflns_av_R_equivalents 0.0279
_diffrn_reflns_av_sigmaI/netI 0.0251
_diffrn_reflns_limit_h_max 13
_diffrn_reflns_limit_h_min -13
_diffrn_reflns_limit_k_max 26
_diffrn_reflns_limit_k_min -26
_diffrn_reflns_limit_l_max 23
_diffrn_reflns_limit_l_min -21
_diffrn_reflns_number 15797
_diffrn_reflns_theta_full 25.43
_diffrn_reflns_theta_max 25.43
_diffrn_reflns_theta_min 2.82
_diffrn_standards_interval_count 0
_diffrn_standards_interval_time 0
_diffrn_standards_number 0
_exptl_absorpt_coefficient_mu 0.878
_exptl_absorpt_correction_T_max 0.936
_exptl_absorpt_correction_T_min 0.851
_exptl_absorpt_correction_type multi-scan
_exptl_absorpt_process_details 'SADABS v.2.06 (Sheldrick, 2003)'
_exptl_crystal_colour red
_exptl_crystal_density_diffrn 1.391
_exptl_crystal_density_method 'not measured'
_exptl_crystal_description prism
_exptl_crystal_F_000 2096
_exptl_crystal_size_max 0.15
_exptl_crystal_size_mid 0.075
_exptl_crystal_size_min 0.075
_refine_diff_density_max 0.754
_refine_diff_density_min -0.600
_refine_diff_density_rms 0.054
_refine_ls_extinction_method none
_refine_ls_goodness_of_fit_ref 1.057
_refine_ls_hydrogen_treatment constr
_refine_ls_matrix_type full
_refine_ls_number_parameters 296
_refine_ls_number_reflns 4374
_refine_ls_number_restraints 20
_refine_ls_restrained_S_all 1.069
_refine_ls_R_factor_all 0.0363
_refine_ls_R_factor_gt 0.0312
_refine_ls_shift/su_max 0.001
_refine_ls_shift/su_mean 0.000
_refine_ls_structure_factor_coef Fsqd
_refine_ls_weighting_details 'calc w=1/[\s^2^(Fo^2^)+(0.0280P)^2^+9.0272P] where P=(Fo^2^+2Fc^2^)/3'
_refine_ls_weighting_scheme calc
_refine_ls_wR_factor_gt 0.0716
_refine_ls_wR_factor_ref 0.0739
_reflns_number_gt 3954
_reflns_number_total 4374
_reflns_threshold_expression I>2\s(I)
_cod_data_source_file b823514g.txt
_cod_data_source_block Ethanol_2propanol_mix_118K
_cod_original_sg_symbol_Hall '-B 2ybc'
_cod_original_sg_symbol_H-M 'B 21/c'
_cod_original_formula_sum 'C20.25 H30.50 Cl2 Fe N6 O'
_cod_database_code 7059155

loop_
_symmetry_equiv_pos_as_xyz
'x, y, z'
'-x, y+1/2, -z+1/2'
'x+1/2, y, z+1/2'
'-x+1/2, y+1/2, -z+1'
'-x, -y, -z'
'x, -y-1/2, z-1/2'
'-x+1/2, -y, -z+1/2'
'x+1/2, -y-1/2, z'

loop_
_atom_site_label
_atom_site_type_symbol
_atom_site_fract_x
_atom_site_fract_y
_atom_site_fract_z
_atom_site_U_iso_or_equiv
_atom_site_adp_type
_atom_site_occupancy
_atom_site_symmetry_multiplicity
_atom_site_calc_flag
_atom_site_refinement_flags
_atom_site_disorder_assembly
_atom_site_disorder_group
Fe1 Fe 0.03774(2) 0.366301(12) 0.736124(14) 0.01478(9) Uani 1 1 d . . .
Cl1 Cl -0.30354(4) 0.27292(2) 0.61777(3) 0.02455(12) Uani 1 1 d . . .
Cl2 Cl 0.38079(4) 0.43002(2) 0.81848(3) 0.02085(12) Uani 1 1 d . . .
N1 N 0.09646(14) 0.44911(7) 0.77911(9) 0.0188(3) Uani 1 1 d . . .
H1A H 0.1742 0.4449 0.7965 0.023 Uiso 1 1 d R . .
H1B H 0.0931 0.4791 0.7448 0.023 Uiso 1 1 d R . .
N2 N -0.11515(14) 0.39801(7) 0.77343(8) 0.0174(3) Uani 1 1 d . . .
N3 N -0.03122(14) 0.28160(7) 0.70229(8) 0.0183(3) Uani 1 1 d . . .
H3A H -0.0979 0.2882 0.6725 0.022 Uiso 1 1 d R . .
H3B H 0.0242 0.2617 0.6777 0.022 Uiso 1 1 d R . .
N4 N 0.08413(15) 0.31238(8) 0.82186(8) 0.0210(4) Uani 1 1 d . . .
N5 N 0.20153(17) 0.35527(9) 0.70218(10) 0.0349(5) Uani 1 1 d . . .
H5A H 0.2577 0.3597 0.7393 0.042 Uiso 1 1 d R . .
H5B H 0.2071 0.3158 0.6844 0.042 Uiso 1 1 d R . .
N6 N 0.00382(16) 0.39915(8) 0.63742(10) 0.0253(4) Uani 1 1 d . . .
C1 C 0.02400(17) 0.46829(9) 0.83403(11) 0.0213(4) Uani 1 1 d . . .
H1C H 0.0256 0.5138 0.8385 0.026 Uiso 1 1 calc R . .
H1D H 0.0564 0.4503 0.8787 0.026 Uiso 1 1 calc R . .
C2 C -0.10050(17) 0.44676(9) 0.81676(10) 0.0191(4) Uani 1 1 d . . .
C3 C -0.19447(18) 0.47514(10) 0.84436(12) 0.0259(5) Uani 1 1 d . . .
H3 H -0.1811 0.5093 0.8747 0.031 Uiso 1 1 calc R . .
C4 C -0.30770(18) 0.45347(10) 0.82745(12) 0.0280(5) Uani 1 1 d . . .
H4A H -0.3730 0.4722 0.8461 0.034 Uiso 1 1 calc R . .
C5 C -0.32361(18) 0.40390(10) 0.78267(11) 0.0250(5) Uani 1 1 d . . .
H5 H -0.4003 0.3881 0.7698 0.030 Uiso 1 1 calc R . .
C6 C -0.22647(17) 0.37787(9) 0.75711(11) 0.0211(4) Uani 1 1 d . . .
H6A H -0.2384 0.3439 0.7263 0.025 Uiso 1 1 calc R . .
C7 C -0.05788(17) 0.24355(9) 0.76173(11) 0.0211(4) Uani 1 1 d . . .
H7A H -0.0533 0.1993 0.7497 0.025 Uiso 1 1 calc R . .
H7B H -0.1390 0.2524 0.7732 0.025 Uiso 1 1 calc R . .
C8 C 0.02842(17) 0.25738(9) 0.82310(10) 0.0187(4) Uani 1 1 d . . .
C9 C 0.04814(18) 0.21623(9) 0.87761(11) 0.0227(4) Uani 1 1 d . . .
H9A H 0.0063 0.1783 0.8773 0.027 Uiso 1 1 calc R . .
C10 C 0.1294(2) 0.23121(10) 0.93234(11) 0.0263(5) Uani 1 1 d . . .
H10A H 0.1427 0.2042 0.9708 0.032 Uiso 1 1 calc R . .
C11 C 0.19134(19) 0.28611(10) 0.93036(11) 0.0257(5) Uani 1 1 d . . .
H11A H 0.2500 0.2967 0.9665 0.031 Uiso 1 1 calc R . .
C12 C 0.16615(19) 0.32518(10) 0.87479(10) 0.0249(5) Uani 1 1 d . . .
H12A H 0.2085 0.3629 0.8737 0.030 Uiso 1 1 calc R . .
C13 C 0.2155(2) 0.40040(12) 0.64681(12) 0.0350(6) Uani 1 1 d . . .
H13A H 0.2773 0.3862 0.6180 0.042 Uiso 1 1 calc R . .
H13B H 0.2399 0.4408 0.6672 0.042 Uiso 1 1 calc R . .
C14 C 0.1003(2) 0.40700(9) 0.60300(12) 0.0270(5) Uani 1 1 d . . .
C15 C 0.0921(2) 0.41956(11) 0.53292(13) 0.0362(6) Uani 1 1 d . . .
H15A H 0.1614 0.4248 0.5101 0.043 Uiso 1 1 calc R . .
C16 C -0.0177(3) 0.42444(11) 0.49644(14) 0.0417(6) Uani 1 1 d . . .
H16A H -0.0251 0.4329 0.4483 0.050 Uiso 1 1 calc R . .
C17 C -0.1166(2) 0.41674(11) 0.53162(15) 0.0425(7) Uani 1 1 d . . .
H17A H -0.1933 0.4200 0.5079 0.051 Uiso 1 1 calc R . .
C18 C -0.1026(2) 0.40431(10) 0.60148(13) 0.0334(5) Uani 1 1 d . . .
H18A H -0.1710 0.3992 0.6252 0.040 Uiso 1 1 calc R . .
O1SA O 0.4668(4) 0.6085(3) 0.4043(2) 0.0316(7) Uiso 0.523(4) 1 d PD A 1
H1SA H 0.4207 0.6387 0.3979 0.047 Uiso 0.523(4) 1 calc PR A 1
C1SA C 0.5119(7) 0.6055(3) 0.4771(4) 0.0347(8) Uiso 0.523(4) 1 d PD A 1
H1S1 H 0.5651 0.5696 0.4856 0.042 Uiso 0.523(4) 1 calc PR A 1
H1S2 H 0.4462 0.6015 0.5065 0.042 Uiso 0.523(4) 1 calc PR A 1
C2SA C 0.5814(6) 0.6678(3) 0.4938(4) 0.0347(8) Uiso 0.523(4) 1 d PD A 1
H2S1 H 0.6337 0.6759 0.4577 0.052 Uiso 0.523(4) 1 calc PR A 1
H2S2 H 0.6284 0.6642 0.5385 0.052 Uiso 0.523(4) 1 calc PR A 1
H2S3 H 0.5252 0.7019 0.4955 0.052 Uiso 0.523(4) 1 calc PR A 1
O1SB O 0.3984(11) 0.6011(6) 0.4604(7) 0.0316(7) Uiso 0.125(2) 1 d PD B 2
H1SB H 0.3835 0.6061 0.5015 0.047 Uiso 0.125(2) 1 calc PR B 2
C1SB C 0.5211(14) 0.6152(10) 0.4545(12) 0.0347(8) Uiso 0.125(2) 1 d PD B 2
H1S3 H 0.5376 0.6251 0.4062 0.042 Uiso 0.125(2) 1 calc PR B 2
C2SB C 0.577(3) 0.6550(9) 0.5032(19) 0.0347(8) Uiso 0.125(2) 1 d PD B 2
H2S4 H 0.5725 0.6974 0.4854 0.052 Uiso 0.125(2) 1 calc PR B 2
H2S5 H 0.6604 0.6431 0.5123 0.052 Uiso 0.125(2) 1 calc PR B 2
H2S6 H 0.5391 0.6527 0.5461 0.052 Uiso 0.125(2) 1 calc PR B 2
C3SB C 0.5699(15) 0.5601(6) 0.4780(7) 0.0347(8) Uiso 0.125(2) 1 d PD B 2
H3S1 H 0.5189 0.5260 0.4606 0.052 Uiso 0.125(2) 1 calc PR B 2
H3S2 H 0.5775 0.5598 0.5286 0.052 Uiso 0.125(2) 1 calc PR B 2
H3S3 H 0.6479 0.5553 0.4615 0.052 Uiso 0.125(2) 1 calc PR B 2
O1SC O 0.4857(9) 0.6186(5) 0.3952(6) 0.0316(7) Uiso 0.217(4) 1 d PD C 3
H1SC H 0.4430 0.6492 0.3836 0.047 Uiso 0.217(4) 1 calc PR C 3
C1SC C 0.4910(15) 0.6099(10) 0.4714(7) 0.0347(8) Uiso 0.217(4) 1 d PD C 3
H1S4 H 0.5107 0.5663 0.4825 0.042 Uiso 0.217(4) 1 calc PR C 3
H1S5 H 0.4122 0.6184 0.4867 0.042 Uiso 0.217(4) 1 calc PR C 3
C2SC C 0.5815(17) 0.6514(8) 0.5117(10) 0.0347(8) Uiso 0.217(4) 1 d PD C 3
H2S7 H 0.5530 0.6628 0.5559 0.052 Uiso 0.217(4) 1 calc PR C 3
H2S8 H 0.5931 0.6889 0.4848 0.052 Uiso 0.217(4) 1 calc PR C 3
H2S9 H 0.6566 0.6294 0.5202 0.052 Uiso 0.217(4) 1 calc PR C 3
O1SD O 0.4369(14) 0.6055(8) 0.4136(8) 0.0316(7) Uiso 0.135(2) 1 d PD D 4
H1SD H 0.4443 0.6302 0.3810 0.047 Uiso 0.135(2) 1 calc PR D 4
C1SD C 0.512(2) 0.6259(7) 0.4756(11) 0.0347(8) Uiso 0.135(2) 1 d PD D 4
H1S6 H 0.4555 0.6283 0.5118 0.042 Uiso 0.135(2) 1 calc PR D 4
C2SD C 0.5675(19) 0.6838(9) 0.4800(12) 0.0347(8) Uiso 0.135(2) 1 d PD D 4
H2SX H 0.5102 0.7159 0.4650 0.052 Uiso 0.135(2) 1 calc PR D 4
H2SY H 0.6322 0.6843 0.4503 0.052 Uiso 0.135(2) 1 calc PR D 4
H2SZ H 0.5988 0.6916 0.5280 0.052 Uiso 0.135(2) 1 calc PR D 4
C3SD C 0.5862(11) 0.5777(5) 0.4982(10) 0.0347(8) Uiso 0.135(2) 1 d PD D 4
H3S4 H 0.5429 0.5387 0.4933 0.052 Uiso 0.135(2) 1 calc PR D 4
H3S5 H 0.6145 0.5841 0.5469 0.052 Uiso 0.135(2) 1 calc PR D 4
H3S6 H 0.6535 0.5764 0.4705 0.052 Uiso 0.135(2) 1 calc PRD D 4

loop_
_atom_site_aniso_label
_atom_site_aniso_U_11
_atom_site_aniso_U_22
_atom_site_aniso_U_33
_atom_site_aniso_U_23
_atom_site_aniso_U_13
_atom_site_aniso_U_12
Fe1 0.01532(14) 0.01203(14) 0.01628(15) -0.00051(10) -0.00215(10) 0.00196(10)
Cl1 0.0244(3) 0.0267(3) 0.0216(3) 0.0039(2) -0.00295(19) -0.0076(2)
Cl2 0.0134(2) 0.0219(2) 0.0269(3) 0.00731(19) 0.00017(18) 0.00102(18)
N1 0.0136(8) 0.0190(8) 0.0241(9) 0.0058(7) 0.0027(7) 0.0023(6)
N2 0.0135(8) 0.0178(8) 0.0205(8) 0.0018(7) -0.0001(6) -0.0002(6)
N3 0.0138(8) 0.0201(8) 0.0201(9) -0.0019(7) -0.0027(6) 0.0014(6)
N4 0.0227(9) 0.0226(9) 0.0177(8) -0.0012(7) 0.0020(7) -0.0087(7)
N5 0.0356(11) 0.0380(11) 0.0282(10) -0.0137(9) -0.0120(8) 0.0226(9)
N6 0.0237(9) 0.0115(8) 0.0386(11) -0.0016(7) -0.0079(8) 0.0017(7)
C1 0.0163(10) 0.0194(10) 0.0283(11) -0.0042(8) 0.0025(8) -0.0009(8)
C2 0.0160(9) 0.0169(9) 0.0244(11) 0.0023(8) 0.0025(8) 0.0011(7)
C3 0.0219(11) 0.0219(11) 0.0345(12) -0.0058(9) 0.0065(9) 0.0008(8)
C4 0.0167(10) 0.0265(11) 0.0423(13) -0.0014(10) 0.0099(9) 0.0032(8)
C5 0.0133(9) 0.0251(11) 0.0365(12) 0.0019(9) 0.0018(8) -0.0026(8)
C6 0.0169(10) 0.0198(10) 0.0261(11) 0.0019(8) 0.0001(8) -0.0016(8)
C7 0.0183(10) 0.0166(10) 0.0277(11) 0.0007(8) -0.0020(8) -0.0038(8)
C8 0.0164(9) 0.0183(10) 0.0216(10) -0.0013(8) 0.0031(8) -0.0024(8)
C9 0.0231(10) 0.0187(10) 0.0262(11) 0.0009(8) 0.0012(8) -0.0023(8)
C10 0.0310(12) 0.0240(11) 0.0234(11) 0.0048(9) -0.0002(9) 0.0011(9)
C11 0.0244(11) 0.0319(12) 0.0199(10) -0.0015(9) -0.0030(8) -0.0048(9)
C12 0.0258(11) 0.0285(11) 0.0202(10) -0.0003(8) 0.0015(8) -0.0106(9)
C13 0.0233(11) 0.0484(15) 0.0334(13) -0.0145(11) 0.0035(10) 0.0097(10)
C14 0.0312(12) 0.0174(10) 0.0312(12) -0.0090(9) -0.0024(9) 0.0058(9)
C15 0.0475(15) 0.0257(12) 0.0346(13) -0.0070(10) 0.0005(11) 0.0065(11)
C16 0.0664(19) 0.0199(12) 0.0349(14) -0.0013(10) -0.0142(13) 0.0038(11)
C17 0.0452(15) 0.0215(12) 0.0551(17) 0.0086(11) -0.0253(13) -0.0037(10)
C18 0.0275(12) 0.0190(11) 0.0500(15) 0.0094(10) -0.0157(10) -0.0018(9)

loop_
_atom_type_symbol
_atom_type_description
_atom_type_scat_dispersion_real
_atom_type_scat_dispersion_imag
_atom_type_scat_source
C C 0.0033 0.0016 'International Tables Vol C Tables 4.2.6.8 and 6.1.1.4'
H H 0.0000 0.0000 'International Tables Vol C Tables 4.2.6.8 and 6.1.1.4'
N N 0.0061 0.0033 'International Tables Vol C Tables 4.2.6.8 and 6.1.1.4'
O O 0.0106 0.0060 'International Tables Vol C Tables 4.2.6.8 and 6.1.1.4'
Cl Cl 0.1484 0.1585 'International Tables Vol C Tables 4.2.6.8 and 6.1.1.4'
Fe Fe 0.3463 0.8444 'International Tables Vol C Tables 4.2.6.8 and 6.1.1.4'

loop_
_geom_angle_atom_site_label_1
_geom_angle_atom_site_label_2
_geom_angle_atom_site_label_3
_geom_angle
N6 Fe1 N5 80.46(7)
N6 Fe1 N4 164.72(7)
N5 Fe1 N4 91.38(7)
N6 Fe1 N1 95.86(7)
N5 Fe1 N1 87.83(7)
N4 Fe1 N1 96.72(7)
N6 Fe1 N2 97.13(7)
N5 Fe1 N2 166.97(7)
N4 Fe1 N2 93.63(7)
N1 Fe1 N2 79.65(6)
N6 Fe1 N3 88.77(7)
N5 Fe1 N3 97.07(7)
N4 Fe1 N3 79.37(6)
N1 Fe1 N3 173.77(7)
N2 Fe1 N3 95.67(6)
C1 N1 Fe1 110.91(12)
C1 N1 H1A 110.4
Fe1 N1 H1A 109.0
C1 N1 H1B 109.7
Fe1 N1 H1B 109.1
H1A N1 H1B 107.7
C6 N2 C2 117.12(17)
C6 N2 Fe1 127.91(14)
C2 N2 Fe1 114.89(13)
C7 N3 Fe1 110.20(12)
C7 N3 H3A 111.0
Fe1 N3 H3A 109.1
C7 N3 H3B 110.0
Fe1 N3 H3B 108.5
H3A N3 H3B 107.9
C12 N4 C8 117.33(18)
C12 N4 Fe1 127.19(14)
C8 N4 Fe1 115.43(13)
C13 N5 Fe1 108.86(13)
C13 N5 H5A 112.8
Fe1 N5 H5A 108.7
C13 N5 H5B 108.9
Fe1 N5 H5B 108.9
H5A N5 H5B 108.6
C18 N6 C14 117.9(2)
C18 N6 Fe1 126.52(17)
C14 N6 Fe1 114.75(14)
N1 C1 C2 109.54(16)
N1 C1 H1C 109.8
C2 C1 H1C 109.8
N1 C1 H1D 109.8
C2 C1 H1D 109.8
H1C C1 H1D 108.2
N2 C2 C3 122.29(18)
N2 C2 C1 116.08(17)
C3 C2 C1 121.62(18)
C4 C3 C2 119.7(2)
C4 C3 H3 120.2
C2 C3 H3 120.2
C3 C4 C5 118.41(19)
C3 C4 H4A 120.8
C5 C4 H4A 120.8
C6 C5 C4 118.95(19)
C6 C5 H5 120.5
C4 C5 H5 120.5
N2 C6 C5 123.5(2)
N2 C6 H6A 118.2
C5 C6 H6A 118.2
N3 C7 C8 110.06(16)
N3 C7 H7A 109.6
C8 C7 H7A 109.6
N3 C7 H7B 109.6
C8 C7 H7B 109.6
H7A C7 H7B 108.2
N4 C8 C9 122.58(18)
N4 C8 C7 115.75(17)
C9 C8 C7 121.67(18)
C10 C9 C8 119.05(19)
C10 C9 H9A 120.5
C8 C9 H9A 120.5
C9 C10 C11 119.1(2)
C9 C10 H10A 120.5
C11 C10 H10A 120.5
C12 C11 C10 118.7(2)
C12 C11 H11A 120.7
C10 C11 H11A 120.7
N4 C12 C11 123.16(19)
N4 C12 H12A 118.4
C11 C12 H12A 118.4
N5 C13 C14 109.1(2)
N5 C13 H13A 109.9
C14 C13 H13A 109.9
N5 C13 H13B 109.9
C14 C13 H13B 109.9
H13A C13 H13B 108.3
N6 C14 C15 122.1(2)
N6 C14 C13 114.5(2)
C15 C14 C13 123.4(2)
C16 C15 C14 119.5(3)
C16 C15 H15A 120.2
C14 C15 H15A 120.2
C15 C16 C17 118.5(2)
C15 C16 H16A 120.7
C17 C16 H16A 120.7
C18 C17 C16 119.2(2)
C18 C17 H17A 120.4
C16 C17 H17A 120.4
N6 C18 C17 122.8(2)
N6 C18 H18A 118.6
C17 C18 H18A 118.6
O1SA C1SA C2SA 106.5(6)
O1SA C1SA H1S1 110.4
C2SA C1SA H1S1 110.4
O1SA C1SA H1S2 110.4
C2SA C1SA H1S2 110.4
H1S1 C1SA H1S2 108.6
C1SA C2SA H2S1 109.5
C1SA C2SA H2S2 109.5
H2S1 C2SA H2S2 109.5
C1SA C2SA H2S3 109.5
H2S1 C2SA H2S3 109.5
H2S2 C2SA H2S3 109.5
C1SB O1SB H1SB 109.5
C3SB C1SB C2SB 99.7(16)
C3SB C1SB O1SB 98.8(16)
C2SB C1SB O1SB 118(2)
C3SB C1SB H1S3 113.0
C2SB C1SB H1S3 113.0
O1SB C1SB H1S3 113.0
C1SB C2SB H2S4 109.5
C1SB C2SB H2S5 109.5
H2S4 C2SB H2S5 109.5
C1SB C2SB H2S6 109.5
H2S4 C2SB H2S6 109.5
H2S5 C2SB H2S6 109.5
C1SB C3SB H3S1 109.5
C1SB C3SB H3S2 109.5
H3S1 C3SB H3S2 109.5
C1SB C3SB H3S3 109.5
H3S1 C3SB H3S3 109.5
H3S2 C3SB H3S3 109.5
O1SC C1SC C2SC 113.3(14)
O1SC C1SC H1S4 108.9
C2SC C1SC H1S4 108.9
O1SC C1SC H1S5 108.9
C2SC C1SC H1S5 108.9
H1S4 C1SC H1S5 107.7
C1SC C2SC H2S7 109.5
C1SC C2SC H2S8 109.5
H2S7 C2SC H2S8 109.5
C1SC C2SC H2S9 109.5
H2S7 C2SC H2S9 109.5
H2S8 C2SC H2S9 109.5
C3SD C1SD C2SD 113.3(19)
C3SD C1SD O1SD 108.7(14)
C2SD C1SD O1SD 122.7(17)
C3SD C1SD H1S6 103.2
C2SD C1SD H1S6 103.2
O1SD C1SD H1S6 103.2
C1SD C2SD H2SX 109.5
C1SD C2SD H2SY 109.5
H2SX C2SD H2SY 109.5
C1SD C2SD H2SZ 109.5
H2SX C2SD H2SZ 109.5
H2SY C2SD H2SZ 109.5
C1SD C3SD H3S4 109.5
C1SD C3SD H3S5 109.5
H3S4 C3SD H3S5 109.5
C1SD C3SD H3S6 109.5
H3S4 C3SD H3S6 109.5
H3S5 C3SD H3S6 109.5

loop_
_geom_bond_atom_site_label_1
_geom_bond_atom_site_label_2
_geom_bond_distance
Fe1 N6 2.0493(19)
Fe1 N5 2.053(2)
Fe1 N4 2.0631(17)
Fe1 N1 2.0636(17)
Fe1 N2 2.0687(16)
Fe1 N3 2.0782(16)
N1 C1 1.472(2)
N1 H1A 0.9217
N1 H1B 0.9295
N2 C6 1.350(3)
N2 C2 1.352(3)
N3 C7 1.475(3)
N3 H3A 0.9203
N3 H3B 0.9334
N4 C12 1.351(3)
N4 C8 1.352(3)
N5 C13 1.475(3)
N5 H5A 0.9225
N5 H5B 0.9278
N6 C18 1.345(3)
N6 C14 1.353(3)
C1 C2 1.501(3)
C1 H1C 0.9900
C1 H1D 0.9900
C2 C3 1.387(3)
C3 C4 1.383(3)
C3 H3 0.9500
C4 C5 1.384(3)
C4 H4A 0.9500
C5 C6 1.377(3)
C5 H5 0.9500
C6 H6A 0.9500
C7 C8 1.502(3)
C7 H7A 0.9900
C7 H7B 0.9900
C8 C9 1.387(3)
C9 C10 1.381(3)
C9 H9A 0.9500
C10 C11 1.385(3)
C10 H10A 0.9500
C11 C12 1.381(3)
C11 H11A 0.9500
C12 H12A 0.9500
C13 C14 1.501(3)
C13 H13A 0.9900
C13 H13B 0.9900
C14 C15 1.385(3)
C15 C16 1.382(4)
C15 H15A 0.9500
C16 C17 1.384(4)
C16 H16A 0.9500
C17 C18 1.380(4)
C17 H17A 0.9500
C18 H18A 0.9500
O1SA C1SA 1.461(7)
O1SA H1SA 0.8400
C1SA C2SA 1.583(9)
C1SA H1S1 0.9900
C1SA H1S2 0.9900
C2SA H2S1 0.9800
C2SA H2S2 0.9800
C2SA H2S3 0.9800
O1SB C1SB 1.447(14)
O1SB H1SB 0.8400
C1SB C3SB 1.376(19)
C1SB C2SB 1.39(2)
C1SB H1S3 1.0000
C2SB H2S4 0.9800
C2SB H2S5 0.9800
C2SB H2S6 0.9800
C3SB H3S1 0.9800
C3SB H3S2 0.9800
C3SB H3S3 0.9800
O1SC C1SC 1.490(13)
O1SC H1SC 0.8400
C1SC C2SC 1.527(15)
C1SC H1S4 0.9900
C1SC H1S5 0.9900
C2SC H2S7 0.9800
C2SC H2S8 0.9800
C2SC H2S9 0.9800
O1SD C1SD 1.477(15)
O1SD H1SD 0.8400
C1SD C3SD 1.389(18)
C1SD C2SD 1.403(19)
C1SD H1S6 1.0000
C2SD H2SX 0.9800
C2SD H2SY 0.9800
C2SD H2SZ 0.9800
C3SD H3S4 0.9800
C3SD H3S5 0.9800
C3SD H3S6 0.9800

loop_
_geom_torsion_atom_site_label_1
_geom_torsion_atom_site_label_2
_geom_torsion_atom_site_label_3
_geom_torsion_atom_site_label_4
_geom_torsion
N6 Fe1 N1 C1 120.90(13)
N5 Fe1 N1 C1 -158.92(14)
N4 Fe1 N1 C1 -67.79(13)
N2 Fe1 N1 C1 24.69(13)
N3 Fe1 N1 C1 -17.0(7)
N6 Fe1 N2 C6 69.65(17)
N5 Fe1 N2 C6 148.1(3)
N4 Fe1 N2 C6 -99.49(17)
N1 Fe1 N2 C6 164.33(18)
N3 Fe1 N2 C6 -19.82(17)
N6 Fe1 N2 C2 -106.88(14)
N5 Fe1 N2 C2 -28.4(4)
N4 Fe1 N2 C2 83.98(14)
N1 Fe1 N2 C2 -12.20(14)
N3 Fe1 N2 C2 163.65(14)
N6 Fe1 N3 C7 -163.87(13)
N5 Fe1 N3 C7 115.91(13)
N4 Fe1 N3 C7 25.83(12)
N1 Fe1 N3 C7 -25.7(6)
N2 Fe1 N3 C7 -66.82(13)
N6 Fe1 N4 C12 122.8(3)
N5 Fe1 N4 C12 65.58(18)
N1 Fe1 N4 C12 -22.39(18)
N2 Fe1 N4 C12 -102.38(18)
N3 Fe1 N4 C12 162.52(19)
N6 Fe1 N4 C8 -54.6(3)
N5 Fe1 N4 C8 -111.86(15)
N1 Fe1 N4 C8 160.17(14)
N2 Fe1 N4 C8 80.18(14)
N3 Fe1 N4 C8 -14.92(14)
N6 Fe1 N5 C13 26.21(14)
N4 Fe1 N5 C13 -166.77(15)
N1 Fe1 N5 C13 -70.10(15)
N2 Fe1 N5 C13 -54.1(4)
N3 Fe1 N5 C13 113.76(15)
N5 Fe1 N6 C18 159.72(19)
N4 Fe1 N6 C18 101.2(3)
N1 Fe1 N6 C18 -113.49(18)
N2 Fe1 N6 C18 -33.23(19)
N3 Fe1 N6 C18 62.33(18)
N5 Fe1 N6 C14 -9.51(14)
N4 Fe1 N6 C14 -68.0(3)
N1 Fe1 N6 C14 77.28(15)
N2 Fe1 N6 C14 157.54(14)
N3 Fe1 N6 C14 -106.89(15)
Fe1 N1 C1 C2 -32.43(19)
C6 N2 C2 C3 0.6(3)
Fe1 N2 C2 C3 177.54(16)
C6 N2 C2 C1 -179.94(18)
Fe1 N2 C2 C1 -3.0(2)
N1 C1 C2 N2 23.5(2)
N1 C1 C2 C3 -157.05(19)
N2 C2 C3 C4 -0.1(3)
C1 C2 C3 C4 -179.5(2)
C2 C3 C4 C5 -0.4(3)
C3 C4 C5 C6 0.4(3)
C2 N2 C6 C5 -0.6(3)
Fe1 N2 C6 C5 -177.10(16)
C4 C5 C6 N2 0.1(3)
Fe1 N3 C7 C8 -32.32(19)
C12 N4 C8 C9 3.4(3)
Fe1 N4 C8 C9 -178.86(15)
C12 N4 C8 C7 -177.16(18)
Fe1 N4 C8 C7 0.5(2)
N3 C7 C8 N4 21.3(2)
N3 C7 C8 C9 -159.29(18)
N4 C8 C9 C10 -1.3(3)
C7 C8 C9 C10 179.35(19)
C8 C9 C10 C11 -1.8(3)
C9 C10 C11 C12 2.5(3)
C8 N4 C12 C11 -2.6(3)
Fe1 N4 C12 C11 179.96(16)
C10 C11 C12 N4 -0.3(3)
Fe1 N5 C13 C14 -37.8(2)
C18 N6 C14 C15 -0.4(3)
Fe1 N6 C14 C15 169.79(17)
C18 N6 C14 C13 -179.91(19)
Fe1 N6 C14 C13 -9.7(2)
N5 C13 C14 N6 31.7(3)
N5 C13 C14 C15 -147.8(2)
N6 C14 C15 C16 0.1(3)
C13 C14 C15 C16 179.5(2)
C14 C15 C16 C17 0.2(3)
C15 C16 C17 C18 -0.2(4)
C14 N6 C18 C17 0.4(3)
Fe1 N6 C18 C17 -168.50(17)
C16 C17 C18 N6 -0.1(4)
